data_1527666
loop_
_publ_author_name
'Koenig, H.'
'Hoppe, R.'

_publ_section_title
;
 Zur Kenntnis von Na3 B O3
;
_journal_name_full 'Zeitschrift fuer Anorganische und Allgemeine Chemie'
_journal_page_first 225
_journal_page_last 232
_journal_volume 434
_journal_year 1977
_chemical_formula_sum 'B Na3 O3'
_chemical_name_systematic 'Na3 B O3'
_space_group_IT_number 14
_symmetry_space_group_name_Hall '-P 2ybc'
_symmetry_space_group_name_H-M 'P 1 21/c 1'
_cell_angle_alpha 90
_cell_angle_beta 127.15
_cell_angle_gamma 90
_cell_formula_units_Z 4
_cell_length_a 5.687
_cell_length_b 7.53
_cell_length_c 9.993
_cell_volume 341.086
_citation_journal_id_ASTM ZAACAB
_cod_data_source_file Koenig_ZAACAB_1977_793.cif
_cod_data_source_block B1Na3O3
_cod_original_cell_volume 341.0858
_cod_original_formula_sum 'B1 Na3 O3'
_cod_database_code 1527666

loop_
_symmetry_equiv_pos_as_xyz
x,y,z
-x,y+1/2,-z+1/2
-x,-y,-z
x,-y-1/2,z-1/2

loop_
_atom_site_label
_atom_site_type_symbol
_atom_site_fract_x
_atom_site_fract_y
_atom_site_fract_z
_atom_site_occupancy
_atom_site_U_iso_or_equiv
Na2 Na+1 0.2956 0.4745 0.0437 1 0.0
O2 O-2 0.6117 0.2697 0.0499 1 0.0
Na3 Na+1 0.1909 0.8512 0.0693 1 0.0
Na1 Na+1 0.1509 0.2187 0.7785 1 0.0
B1 B+3 0.5844 0.1588 0.1533 1 0.0
O3 O-2 0.8334 0.0804 0.2914 1 0.0
O1 O-2 0.3162 0.1483 0.1263 1 0.0
